data_7718648
loop_
_publ_author_name
'Singh, Anupam'
'Patel, Riya'
'Daripa, Samrat'
'Bharty, M. K.'
'Butcher, R. J.'
'Hira, Sumit Kumar'
'Prasad, Lal Bahadur'

_publ_section_title
;
 Structural insights and <i>in vitro</i> and <i>in vivo</i> anticancer
 evaluation of dithiocarbamate-based metal complexes against murine
 lymphoma.
;
_journal_issue 23
_journal_name_full 'Dalton transactions (Cambridge, England : 2003)'
_journal_page_first 9187
_journal_page_last 9200
_journal_paper_doi 10.1039/d5dt00666j
_journal_volume 54
_journal_year 2025
_chemical_formula_moiety '0.25(C30 H40 N2 S4 Zn)'
_chemical_formula_sum 'C7.5 H10 N0.5 S Zn0.25'
_chemical_formula_weight 155.56
_space_group_crystal_system monoclinic
_space_group_IT_number 14
_space_group_name_Hall '-P 2ybc'
_space_group_name_H-M_alt 'P 1 21/c 1'
_atom_sites_solution_hydrogens geom
_atom_sites_solution_primary dual
_audit_creation_date 2023-04-17
_audit_creation_method
;
Olex2 1.5-alpha
(compiled 2023.03.06 svn.rbb2c1857 for OlexSys, GUI svn.r6748)
;
_audit_update_record
;
2023-05-06 deposited with the CCDC.	2025-05-06 downloaded from the CCDC.
;
_cell_angle_alpha 90
_cell_angle_beta 91.346(2)
_cell_angle_gamma 90
_cell_formula_units_Z 16
_cell_length_a 23.2623(4)
_cell_length_b 10.7519(2)
_cell_length_c 12.3535(2)
_cell_measurement_reflns_used 43106
_cell_measurement_temperature 100.0(3)
_cell_measurement_theta_max 27.0030
_cell_measurement_theta_min 2.5010
_cell_volume 3088.93(9)
_computing_cell_refinement 'CrysAlisPro 1.171.42.83a (Rigaku OD, 2023)'
_computing_data_collection 'CrysAlisPro 1.171.42.83a (Rigaku OD, 2023)'
_computing_data_reduction 'CrysAlisPro 1.171.42.83a (Rigaku OD, 2023)'
_computing_molecular_graphics 'Olex2 1.5-alpha (Dolomanov et al., 2009)'
_computing_publication_material 'Olex2 1.5-alpha (Dolomanov et al., 2009)'
_computing_structure_refinement 'SHELXL 2018/3 (Sheldrick, 2015)'
_computing_structure_solution 'SHELXT 2018/2 (Sheldrick, 2018)'
_diffrn_ambient_environment N~2~
_diffrn_ambient_temperature 100.0(3)
_diffrn_detector 'Hybrid Pixel Array Detector'
_diffrn_detector_area_resol_mean 10.0000
_diffrn_detector_type HyPix3000
_diffrn_measured_fraction_theta_full 0.999
_diffrn_measured_fraction_theta_max 0.979
_diffrn_measurement_details
;
List of Runs (angles in degrees, time in seconds):

  # Type    Start    End  Width  t~exp~   \w     \q     \k     \f   Frames
#--------------------------------------------------------------------------
  1  \w    -42.00  22.00   0.50   12.32    --  -11.38  88.00  70.00  128
  2  \w    -43.00  19.00   0.50   12.32    --  -11.38 -88.00 -45.00  124
  3  \w    -43.00  42.00   0.50   12.32    --   11.61 -88.00 -45.00  170
  4  \w    -23.00  23.00   0.50   12.32    --  -11.38 -99.00 -30.00   92
  5  \w    -80.00  16.00   0.50   12.32    --  -11.38 -77.00 -30.00  192
  6  \w    -77.00   4.00   0.50   12.32    --  -11.38 -38.00-150.00  162
  7  \w    -32.00  57.00   0.50   12.32    --  -11.38  57.00  30.00  178
  8  \w    -23.00  23.00   0.50   12.32    --  -11.38 -99.00-180.00   92
  9  \w    -32.00  57.00   0.50   12.32    --  -11.38  57.00-120.00  178
 10  \w    -23.00  23.00   0.50   12.32    --  -11.38 -99.00  90.00   92
 11  \w    -84.00   5.00   0.50   12.32    --  -11.38 -19.00 -60.00  178
 12  \w    -23.00  46.00   0.50   12.32    --   11.61 -99.00  30.00  138
 13  \w     -8.00  83.00   0.50   12.32    --   11.61  19.00-150.00  182
 14  \w    -41.00   6.00   0.50   12.32    --   11.61 -38.00 150.00   94
 15  \w     -8.00  80.00   0.50   12.32    --   11.61  57.00 120.00  176
 16  \w     12.00  59.00   0.50   12.32    --   11.61-125.00-120.00   94
 17  \w     14.00  39.00   0.50   12.32    --   11.61-125.00 -60.00   50
 18  \w    -20.00  35.00   0.50   12.32    --   11.61 -99.00-180.00  110
 19  \w     12.00  39.00   0.50   12.32    --   11.61 -99.00 120.00   54
 20  \w    -60.00  -1.00   0.50   12.32    --   11.61 -19.00-150.00  118
 21  \w    -23.00  45.00   0.50   12.32    --   11.61 -99.00  90.00  136
 22  \w    -47.00  21.00   0.50   12.32    --   11.61 -57.00 -30.00  136
 23  \w     15.00  73.00   0.50   12.32    --   11.61  38.00  90.00  116
 24  \w    -39.00   5.00   0.50   12.32    --   11.61 -19.00-120.00   88
 25  \w    -20.00   8.00   0.50   12.32    --   11.61 -99.00 120.00   56
 26  \w     -3.00  43.00   0.50   12.32    --   11.61  38.00 -90.00   92
 27  \w     -9.00  43.00   0.50   12.32    --   11.61 -99.00 -60.00  104
 28  \w      6.00  63.00   0.50   12.32    --   11.61  38.00  60.00  114
 29  \w    -59.00 -27.00   0.50   12.32    --   11.61 -19.00 -30.00   64
 30  \w    -22.00   5.00   0.50   12.32    --   11.61 -38.00 -60.00   54
 31  \w     -5.00  83.00   0.50   12.32    --   11.61  19.00 -60.00  176
;
_diffrn_measurement_device 'four-circle diffractometer'
_diffrn_measurement_device_type 'XtaLAB Synergy, Dualflex, HyPix3000'
_diffrn_measurement_method '\w scans'
_diffrn_orient_matrix_type 'CrysAlisPro convention (1999,Acta A55,543-557)'
_diffrn_orient_matrix_UB_11 0.0128444000
_diffrn_orient_matrix_UB_12 0.0581464000
_diffrn_orient_matrix_UB_13 0.0128354000
_diffrn_orient_matrix_UB_21 -0.0222404000
_diffrn_orient_matrix_UB_22 0.0124939000
_diffrn_orient_matrix_UB_23 0.0367611000
_diffrn_orient_matrix_UB_31 0.0164422000
_diffrn_orient_matrix_UB_32 -0.0285562000
_diffrn_orient_matrix_UB_33 0.0422259000
_diffrn_radiation_monochromator mirror
_diffrn_radiation_probe x-ray
_diffrn_radiation_type 'Mo K\a'
_diffrn_radiation_wavelength 0.71073
_diffrn_reflns_av_R_equivalents 0.0451
_diffrn_reflns_av_unetI/netI 0.0296
_diffrn_reflns_Laue_measured_fraction_full 0.999
_diffrn_reflns_Laue_measured_fraction_max 0.979
_diffrn_reflns_limit_h_max 29
_diffrn_reflns_limit_h_min -29
_diffrn_reflns_limit_k_max 13
_diffrn_reflns_limit_k_min -13
_diffrn_reflns_limit_l_max 15
_diffrn_reflns_limit_l_min -15
_diffrn_reflns_number 87206
_diffrn_reflns_point_group_measured_fraction_full 0.999
_diffrn_reflns_point_group_measured_fraction_max 0.979
_diffrn_reflns_theta_full 25.242
_diffrn_reflns_theta_max 27.080
_diffrn_reflns_theta_min 2.512
_diffrn_source 'micro-focus sealed X-ray tube'
_diffrn_source_type 'PhotonJet (Mo) X-ray Source'
_exptl_absorpt_coefficient_mu 1.087
_exptl_absorpt_correction_T_max 1.00000
_exptl_absorpt_correction_T_min 0.72764
_exptl_absorpt_correction_type multi-scan
_exptl_absorpt_process_details
;
CrysAlisPro 1.171.42.83a (Rigaku Oxford Diffraction, 2023)
Empirical absorption correction using spherical harmonics,
implemented in SCALE3 ABSPACK scaling algorithm.
;
_exptl_crystal_density_diffrn 1.338
_exptl_crystal_F_000 1312
_refine_diff_density_max 3.502
_refine_diff_density_min -1.067
_refine_diff_density_rms 0.228
_refine_ls_extinction_method none
_refine_ls_goodness_of_fit_ref 1.877
_refine_ls_hydrogen_treatment constr
_refine_ls_matrix_type full
_refine_ls_number_parameters 336
_refine_ls_number_reflns 6645
_refine_ls_number_restraints 0
_refine_ls_restrained_S_all 1.877
_refine_ls_R_factor_all 0.1540
_refine_ls_R_factor_gt 0.1243
_refine_ls_shift/su_max 0.001
_refine_ls_shift/su_mean 0.000
_refine_ls_structure_factor_coef Fsqd
_refine_ls_weighting_details 'w=1/[\s^2^(Fo^2^)+(0.2000P)^2^] where P=(Fo^2^+2Fc^2^)/3'
_refine_ls_weighting_scheme calc
_refine_ls_wR_factor_gt 0.3959
_refine_ls_wR_factor_ref 0.4307
_reflns_Friedel_coverage 0.000
_reflns_number_gt 4867
_reflns_number_total 6645
_reflns_threshold_expression 'I > 2\s(I)'
_cod_data_source_file d5dt00666j2.cif
_cod_data_source_block an-45zn_auto
_cod_depositor_comments 'Adding full bibliography for 7718644--7718650.cif.'
_cod_original_formula_sum 'C7.50 H10 N0.50 S Zn0.25'
_cod_database_code 7718648
_shelx_shelxl_version_number 2018/3
_chemical_oxdiff_formula 'Zn C H N O S'
_shelx_space_group_comment
;
The symmetry employed for this shelxl refinement is uniquely defined
by the following loop, which should always be used as a source of
symmetry information in preference to the above space-group names.
They are only intended as comments.
;
_olex2_refinement_description
;
1. Fixed Uiso
 At 1.2 times of:
  All C(H) groups, All C(H,H) groups
 At 1.5 times of:
  All C(H,H,H) groups
2.a Ternary CH refined with riding coordinates:
 C24(H24), C9(H9)
2.b Secondary CH2 refined with riding coordinates:
 C16(H16A,H16B), C1(H1A,H1B), C28(H28A,H28B), C11(H11A,H11B), C27(H27A,H27B),
 C29(H29A,H29B), C10(H10A,H10B), C25(H25A,H25B), C26(H26A,H26B), C14(H14A,H14B),
  C12(H12A,H12B), C13(H13A,H13B)
2.c Aromatic/amide H refined with riding coordinates:
 C7(H7), C8(H8), C18(H18), C19(H19), C23(H23), C3(H3), C4(H4), C22(H22)
2.d Idealised Me refined as rotating group:
 C6(H6A,H6B,H6C), C21(H21A,H21B,H21C)
;
_olex2_submission_special_instructions 'No special instructions were received'
_oxdiff_exptl_absorpt_empirical_details
;
Empirical correction (ABSPACK) includes:
- Absorption correction using spherical harmonics
- Frame scaling
;
_oxdiff_exptl_absorpt_empirical_full_max 1.200
_oxdiff_exptl_absorpt_empirical_full_min 0.798

loop_
_space_group_symop_operation_xyz
'x, y, z'
'-x, y+1/2, -z+1/2'
'-x, -y, -z'
'x, -y-1/2, z-1/2'

loop_
_atom_site_label
_atom_site_type_symbol
_atom_site_fract_x
_atom_site_fract_y
_atom_site_fract_z
_atom_site_U_iso_or_equiv
_atom_site_adp_type
_atom_site_occupancy
_atom_site_site_symmetry_order
_atom_site_calc_flag
_atom_site_refinement_flags_posn
_atom_site_refinement_flags_adp
_atom_site_refinement_flags_occupancy
_atom_site_disorder_assembly
_atom_site_disorder_group
Zn Zn 0.24598(4) 0.48969(8) 0.60260(7) 0.0333(4) Uani 1 1 d . . . . .
S3 S 0.14790(9) 0.46536(18) 0.55350(15) 0.0338(5) Uani 1 1 d . . . . .
S2 S 0.29182(9) 0.40171(18) 0.75314(16) 0.0396(6) Uani 1 1 d . . . . .
S1 S 0.28277(10) 0.66547(18) 0.69166(15) 0.0402(6) Uani 1 1 d . . . . .
S4 S 0.25117(9) 0.4314(2) 0.42138(15) 0.0406(6) Uani 1 1 d . . . . .
N2 N 0.3251(2) 0.5890(5) 0.8824(5) 0.0293(13) Uani 1 1 d . . . . .
N1 N 0.1446(3) 0.3861(6) 0.3481(5) 0.0408(17) Uani 1 1 d . . . . .
C7 C 0.1703(3) 0.6465(6) 0.0934(6) 0.0315(16) Uani 1 1 d . . . . .
H7 H 0.172408 0.732645 0.110329 0.038 Uiso 1 1 calc R U . . .
C8 C 0.1713(3) 0.5633(7) 0.1754(6) 0.0300(15) Uani 1 1 d . . . . .
H8 H 0.173664 0.593300 0.247740 0.036 Uiso 1 1 calc R U . . .
C24 C 0.3437(4) 0.4922(7) 0.9638(6) 0.0354(18) Uani 1 1 d . . . . .
H24 H 0.317172 0.421271 0.947088 0.042 Uiso 1 1 calc R U . . .
C16 C 0.3310(4) 0.7212(7) 0.9128(6) 0.041(2) Uani 1 1 d . . . . .
H16A H 0.299231 0.767771 0.876782 0.049 Uiso 1 1 calc R U . . .
H16B H 0.325624 0.727940 0.991858 0.049 Uiso 1 1 calc R U . . .
C30 C 0.3040(3) 0.5567(7) 0.7879(6) 0.0293(15) Uani 1 1 d . . . . .
C15 C 0.1785(3) 0.4231(7) 0.4294(6) 0.0349(17) Uani 1 1 d . . . . .
C9 C 0.0791(4) 0.3843(8) 0.3558(7) 0.052(2) Uani 1 1 d . . . . .
H9 H 0.070972 0.446717 0.413455 0.062 Uiso 1 1 calc R U . . .
C2 C 0.1689(4) 0.4356(8) 0.1583(6) 0.048(2) Uani 1 1 d . . . . .
C1 C 0.1708(5) 0.3394(7) 0.2470(6) 0.053(2) Uani 1 1 d . . . . .
H1A H 0.149908 0.264074 0.222074 0.063 Uiso 1 1 calc R U . . .
H1B H 0.211257 0.315717 0.262687 0.063 Uiso 1 1 calc R U . . .
C5 C 0.1664(5) 0.6110(8) -0.0147(7) 0.054(3) Uani 1 1 d . . . . .
C18 C 0.4192(4) 0.7627(14) 0.8031(8) 0.074(4) Uani 1 1 d . . . . .
H18 H 0.406959 0.702155 0.751492 0.089 Uiso 1 1 calc R U . . .
C6 C 0.1661(5) 0.7058(10) -0.1035(8) 0.069(3) Uani 1 1 d . . . . .
H6A H 0.126426 0.721953 -0.127832 0.104 Uiso 1 1 calc R U . . .
H6B H 0.188221 0.674331 -0.164231 0.104 Uiso 1 1 calc R U . . .
H6C H 0.183546 0.783065 -0.076414 0.104 Uiso 1 1 calc R U . . .
C17 C 0.3851(5) 0.7835(12) 0.8873(8) 0.077(4) Uani 1 1 d . . . . .
C19 C 0.4689(6) 0.8206(16) 0.7862(9) 0.086(5) Uani 1 1 d . . . . .
H19 H 0.494759 0.785282 0.736324 0.103 Uiso 1 1 calc R U . . .
C28 C 0.3345(7) 0.3968(11) 1.1423(11) 0.113(7) Uani 1 1 d . . . . .
H28A H 0.317516 0.405054 1.214707 0.136 Uiso 1 1 calc R U . . .
H28B H 0.312993 0.332340 1.100993 0.136 Uiso 1 1 calc R U . . .
C11 C -0.0222(6) 0.4243(12) 0.2754(10) 0.085(4) Uani 1 1 d . . . . .
H11A H -0.034144 0.485615 0.330311 0.102 Uiso 1 1 calc R U . . .
H11B H -0.042929 0.441788 0.206159 0.102 Uiso 1 1 calc R U . . .
C27 C 0.3943(8) 0.3645(17) 1.1522(13) 0.151(10) Uani 1 1 d . . . . .
H27A H 0.400138 0.295691 1.204639 0.181 Uiso 1 1 calc R U . . .
H27B H 0.417467 0.436886 1.176656 0.181 Uiso 1 1 calc R U . . .
C23 C 0.3933(5) 0.9028(13) 0.9275(16) 0.121(7) Uani 1 1 d . . . . .
H23 H 0.364444 0.943821 0.967421 0.145 Uiso 1 1 calc R U . . .
C29 C 0.3323(6) 0.5189(12) 1.0833(10) 0.075(3) Uani 1 1 d . . . . .
H29A H 0.361859 0.576278 1.113545 0.090 Uiso 1 1 calc R U . . .
H29B H 0.294082 0.558012 1.090801 0.090 Uiso 1 1 calc R U . . .
C3 C 0.1674(9) 0.3980(9) 0.0520(8) 0.125(7) Uani 1 1 d . . . . .
H3 H 0.168249 0.311606 0.035833 0.150 Uiso 1 1 calc R U . . .
C10 C 0.0430(6) 0.4266(13) 0.2613(10) 0.090(4) Uani 1 1 d . . . . .
H10A H 0.052178 0.373771 0.198353 0.108 Uiso 1 1 calc R U . . .
H10B H 0.054412 0.512787 0.243343 0.108 Uiso 1 1 calc R U . . .
C25 C 0.4032(7) 0.4347(14) 0.9488(10) 0.102(5) Uani 1 1 d . . . . .
H25A H 0.433172 0.498152 0.963937 0.123 Uiso 1 1 calc R U . . .
H25B H 0.406825 0.407119 0.872827 0.123 Uiso 1 1 calc R U . . .
C26 C 0.4127(7) 0.3201(14) 1.0272(11) 0.097(5) Uani 1 1 d . . . . .
H26A H 0.453515 0.293808 1.027397 0.116 Uiso 1 1 calc R U . . .
H26B H 0.388626 0.249075 1.002810 0.116 Uiso 1 1 calc R U . . .
C4 C 0.1647(11) 0.4861(9) -0.0353(9) 0.148(11) Uani 1 1 d . . . . .
H4 H 0.161649 0.457351 -0.107943 0.177 Uiso 1 1 calc R U . . .
C14 C 0.0604(7) 0.2613(13) 0.4045(11) 0.106(5) Uani 1 1 d . . . . .
H14A H 0.081421 0.246368 0.473902 0.127 Uiso 1 1 calc R U . . .
H14B H 0.068877 0.192073 0.354537 0.127 Uiso 1 1 calc R U . . .
C12 C -0.0330(9) 0.2962(14) 0.3120(13) 0.154(9) Uani 1 1 d . . . . .
H12A H -0.015939 0.237531 0.259996 0.185 Uiso 1 1 calc R U . . .
H12B H -0.074990 0.281392 0.311577 0.185 Uiso 1 1 calc R U . . .
C20 C 0.4829(6) 0.919(3) 0.833(2) 0.164(13) Uani 1 1 d . . . . .
C13 C -0.0084(6) 0.2689(16) 0.4246(15) 0.132(7) Uani 1 1 d . . . . .
H13A H -0.023266 0.189141 0.452721 0.158 Uiso 1 1 calc R U . . .
H13B H -0.017631 0.336361 0.475909 0.158 Uiso 1 1 calc R U . . .
C22 C 0.4451(7) 0.9592(14) 0.907(3) 0.219(16) Uani 1 1 d . . . . .
H22 H 0.454967 1.031594 0.947296 0.262 Uiso 1 1 calc R U . . .
C21 C 0.5475(16) 0.981(4) 0.829(3) 0.38(3) Uani 1 1 d . . . . .
H21A H 0.556670 0.999231 0.753577 0.576 Uiso 1 1 calc R U . . .
H21B H 0.575778 0.921846 0.859073 0.576 Uiso 1 1 calc R U . . .
H21C H 0.548535 1.057642 0.871382 0.576 Uiso 1 1 calc R U . . .

loop_
_atom_site_aniso_label
_atom_site_aniso_U_11
_atom_site_aniso_U_22
_atom_site_aniso_U_33
_atom_site_aniso_U_23
_atom_site_aniso_U_13
_atom_site_aniso_U_12
Zn 0.0489(7) 0.0301(6) 0.0208(6) -0.0028(3) -0.0037(4) -0.0055(4)
S3 0.0460(11) 0.0311(10) 0.0242(10) 0.0009(7) 0.0008(8) -0.0087(8)
S2 0.0621(13) 0.0256(10) 0.0303(11) -0.0076(7) -0.0163(9) 0.0026(9)
S1 0.0679(14) 0.0309(11) 0.0214(10) 0.0011(7) -0.0035(9) -0.0149(9)
S4 0.0565(13) 0.0425(12) 0.0229(10) -0.0064(8) 0.0026(8) -0.0074(9)
N2 0.039(3) 0.027(3) 0.022(3) -0.005(2) 0.004(2) -0.006(3)
N1 0.066(5) 0.033(3) 0.023(3) 0.007(3) -0.008(3) -0.015(3)
C7 0.042(4) 0.021(3) 0.032(4) -0.006(3) 0.010(3) -0.003(3)
C8 0.038(4) 0.027(4) 0.025(4) -0.008(3) 0.004(3) 0.002(3)
C24 0.038(4) 0.045(5) 0.023(4) -0.002(3) -0.009(3) 0.008(3)
C16 0.066(5) 0.034(4) 0.022(4) -0.003(3) 0.004(3) -0.023(4)
C30 0.038(4) 0.026(4) 0.024(3) -0.005(3) -0.002(3) -0.008(3)
C15 0.055(5) 0.025(4) 0.025(4) 0.002(3) -0.004(3) -0.011(3)
C9 0.078(6) 0.035(4) 0.041(5) 0.011(4) -0.019(4) -0.030(4)
C2 0.099(7) 0.025(4) 0.020(4) -0.005(3) -0.005(4) -0.004(4)
C1 0.106(8) 0.027(4) 0.025(4) -0.006(3) -0.005(4) -0.005(4)
C5 0.107(8) 0.027(4) 0.028(4) 0.005(3) 0.010(4) 0.014(5)
C18 0.038(5) 0.152(12) 0.034(5) -0.011(6) 0.006(4) 0.003(6)
C6 0.126(10) 0.047(6) 0.035(5) 0.018(4) 0.005(5) 0.026(6)
C17 0.095(8) 0.103(9) 0.033(5) -0.014(5) 0.024(5) -0.071(7)
C19 0.087(10) 0.138(13) 0.034(6) 0.022(7) 0.015(6) -0.029(9)
C28 0.196(16) 0.056(7) 0.092(10) 0.051(7) 0.109(11) 0.068(9)
C11 0.109(9) 0.084(9) 0.063(8) 0.041(7) 0.013(7) 0.005(8)
C27 0.182(17) 0.159(16) 0.107(12) 0.105(12) -0.099(12) -0.129(14)
C23 0.045(6) 0.065(8) 0.25(2) -0.006(11) 0.001(9) -0.008(6)
C29 0.072(8) 0.092(9) 0.060(8) -0.001(6) 0.003(6) 0.007(6)
C3 0.34(2) 0.019(5) 0.020(5) -0.005(4) -0.019(9) 0.025(8)
C10 0.114(11) 0.090(9) 0.065(8) 0.016(7) -0.023(7) -0.057(8)
C25 0.173(16) 0.086(10) 0.048(7) 0.001(7) 0.020(8) -0.014(10)
C26 0.129(11) 0.090(10) 0.071(9) 0.013(7) 0.010(8) 0.054(9)
C4 0.40(3) 0.019(5) 0.022(5) -0.005(4) 0.010(11) 0.025(9)
C14 0.156(13) 0.083(9) 0.077(9) 0.034(7) -0.040(9) -0.064(9)
C12 0.25(2) 0.092(10) 0.111(12) 0.055(9) -0.124(13) -0.124(12)
C20 0.034(7) 0.24(3) 0.22(2) 0.17(2) -0.005(10) 0.003(11)
C13 0.122(12) 0.118(12) 0.153(16) 0.076(12) -0.041(11) -0.076(10)
C22 0.058(10) 0.043(7) 0.55(5) 0.046(17) -0.051(18) -0.017(7)
C21 0.33(4) 0.48(6) 0.35(5) -0.25(4) 0.22(4) -0.35(4)

loop_
_atom_type_symbol
_atom_type_description
_atom_type_scat_dispersion_real
_atom_type_scat_dispersion_imag
_atom_type_scat_source
C C 0.0033 0.0016 'International Tables Vol C Tables 4.2.6.8 and 6.1.1.4'
H H 0.0000 0.0000 'International Tables Vol C Tables 4.2.6.8 and 6.1.1.4'
N N 0.0061 0.0033 'International Tables Vol C Tables 4.2.6.8 and 6.1.1.4'
S S 0.1246 0.1234 'International Tables Vol C Tables 4.2.6.8 and 6.1.1.4'
Zn Zn 0.2839 1.4301 'International Tables Vol C Tables 4.2.6.8 and 6.1.1.4'

loop_
_geom_angle_atom_site_label_1
_geom_angle_atom_site_label_2
_geom_angle_atom_site_label_3
_geom_angle
_geom_angle_site_symmetry_1
_geom_angle_site_symmetry_3
_geom_angle_publ_flag
S2 Zn S3 125.66(8) . . ?
S2 Zn S1 78.26(7) . . ?
S2 Zn S4 128.78(8) . . ?
S1 Zn S3 123.43(8) . . ?
S4 Zn S3 78.17(8) . . ?
S4 Zn S1 129.98(8) . . ?
C15 S3 Zn 81.1(3) . . ?
C30 S2 Zn 82.9(2) . . ?
C30 S1 Zn 82.7(2) . . ?
C15 S4 Zn 83.4(3) . . ?
C16 N2 C24 118.2(6) . . ?
C30 N2 C24 120.7(6) . . ?
C30 N2 C16 121.1(6) . . ?
C15 N1 C9 122.3(7) . . ?
C15 N1 C1 119.2(8) . . ?
C1 N1 C9 118.4(7) . . ?
C8 C7 H7 118.7 . . ?
C8 C7 C5 122.5(7) . . ?
C5 C7 H7 118.7 . . ?
C7 C8 H8 118.7 . . ?
C7 C8 C2 122.7(7) . . ?
C2 C8 H8 118.7 . . ?
N2 C24 H24 102.8 . . ?
N2 C24 C29 117.4(7) . . ?
N2 C24 C25 116.5(8) . . ?
C29 C24 H24 102.8 . . ?
C25 C24 H24 102.8 . . ?
C25 C24 C29 111.7(8) . . ?
N2 C16 H16A 107.9 . . ?
N2 C16 H16B 107.9 . . ?
H16A C16 H16B 107.2 . . ?
C17 C16 N2 117.5(8) . . ?
C17 C16 H16A 107.9 . . ?
C17 C16 H16B 107.9 . . ?
S1 C30 S2 115.8(4) . . ?
N2 C30 S2 122.1(6) . . ?
N2 C30 S1 122.0(6) . . ?
S4 C15 S3 117.3(4) . . ?
N1 C15 S3 119.4(6) . . ?
N1 C15 S4 123.3(6) . . ?
N1 C9 H9 103.9 . . ?
C10 C9 N1 119.4(8) . . ?
C10 C9 H9 103.9 . . ?
C10 C9 C14 114.5(9) . . ?
C14 C9 N1 109.3(10) . . ?
C14 C9 H9 103.9 . . ?
C8 C2 C1 124.5(7) . . ?
C3 C2 C8 115.9(8) . . ?
C3 C2 C1 119.6(8) . . ?
N1 C1 C2 112.0(7) . . ?
N1 C1 H1A 109.2 . . ?
N1 C1 H1B 109.2 . . ?
C2 C1 H1A 109.2 . . ?
C2 C1 H1B 109.2 . . ?
H1A C1 H1B 107.9 . . ?
C7 C5 C6 121.0(8) . . ?
C4 C5 C7 116.7(8) . . ?
C4 C5 C6 122.2(9) . . ?
C17 C18 H18 117.5 . . ?
C19 C18 H18 117.5 . . ?
C19 C18 C17 125.0(12) . . ?
C5 C6 H6A 109.5 . . ?
C5 C6 H6B 109.5 . . ?
C5 C6 H6C 109.5 . . ?
H6A C6 H6B 109.5 . . ?
H6A C6 H6C 109.5 . . ?
H6B C6 H6C 109.5 . . ?
C18 C17 C16 128.1(10) . . ?
C18 C17 C23 110.7(11) . . ?
C23 C17 C16 117.1(11) . . ?
C18 C19 H19 118.6 . . ?
C20 C19 C18 122.7(16) . . ?
C20 C19 H19 118.6 . . ?
H28A C28 H28B 108.7 . . ?
C27 C28 H28A 110.5 . . ?
C27 C28 H28B 110.5 . . ?
C27 C28 C29 106.0(12) . . ?
C29 C28 H28A 110.5 . . ?
C29 C28 H28B 110.5 . . ?
H11A C11 H11B 109.1 . . ?
C10 C11 H11A 111.1 . . ?
C10 C11 H11B 111.1 . . ?
C12 C11 H11A 111.1 . . ?
C12 C11 H11B 111.1 . . ?
C12 C11 C10 103.1(13) . . ?
C28 C27 H27A 110.8 . . ?
C28 C27 H27B 110.8 . . ?
C28 C27 C26 104.9(10) . . ?
H27A C27 H27B 108.8 . . ?
C26 C27 H27A 110.8 . . ?
C26 C27 H27B 110.8 . . ?
C17 C23 H23 121.5 . . ?
C22 C23 C17 116.9(17) . . ?
C22 C23 H23 121.5 . . ?
C24 C29 H29A 110.2 . . ?
C24 C29 H29B 110.2 . . ?
C28 C29 C24 107.4(10) . . ?
C28 C29 H29A 110.2 . . ?
C28 C29 H29B 110.2 . . ?
H29A C29 H29B 108.5 . . ?
C2 C3 H3 119.2 . . ?
C2 C3 C4 121.6(9) . . ?
C4 C3 H3 119.2 . . ?
C9 C10 C11 116.5(10) . . ?
C9 C10 H10A 108.2 . . ?
C9 C10 H10B 108.2 . . ?
C11 C10 H10A 108.2 . . ?
C11 C10 H10B 108.2 . . ?
H10A C10 H10B 107.3 . . ?
C24 C25 H25A 109.5 . . ?
C24 C25 H25B 109.5 . . ?
C24 C25 C26 110.8(10) . . ?
H25A C25 H25B 108.1 . . ?
C26 C25 H25A 109.5 . . ?
C26 C25 H25B 109.5 . . ?
C27 C26 H26A 110.1 . . ?
C27 C26 H26B 110.1 . . ?
C25 C26 C27 107.8(11) . . ?
C25 C26 H26A 110.1 . . ?
C25 C26 H26B 110.1 . . ?
H26A C26 H26B 108.5 . . ?
C5 C4 C3 120.5(9) . . ?
C5 C4 H4 119.7 . . ?
C3 C4 H4 119.7 . . ?
C9 C14 H14A 110.1 . . ?
C9 C14 H14B 110.1 . . ?
C9 C14 C13 108.0(12) . . ?
H14A C14 H14B 108.4 . . ?
C13 C14 H14A 110.1 . . ?
C13 C14 H14B 110.1 . . ?
C11 C12 H12A 108.9 . . ?
C11 C12 H12B 108.9 . . ?
C11 C12 C13 113.5(11) . . ?
H12A C12 H12B 107.7 . . ?
C13 C12 H12A 108.9 . . ?
C13 C12 H12B 108.9 . . ?
C19 C20 C22 114.7(15) . . ?
C19 C20 C21 124(2) . . ?
C22 C20 C21 120(3) . . ?
C14 C13 H13A 111.2 . . ?
C14 C13 H13B 111.2 . . ?
C12 C13 C14 102.7(15) . . ?
C12 C13 H13A 111.2 . . ?
C12 C13 H13B 111.2 . . ?
H13A C13 H13B 109.1 . . ?
C23 C22 H22 117.6 . . ?
C20 C22 C23 125(2) . . ?
C20 C22 H22 117.6 . . ?
C20 C21 H21A 109.5 . . ?
C20 C21 H21B 109.5 . . ?
C20 C21 H21C 109.5 . . ?
H21A C21 H21B 109.5 . . ?
H21A C21 H21C 109.5 . . ?
H21B C21 H21C 109.5 . . ?

loop_
_geom_bond_atom_site_label_1
_geom_bond_atom_site_label_2
_geom_bond_distance
_geom_bond_site_symmetry_2
_geom_bond_publ_flag
Zn S3 2.362(2) . ?
Zn S2 2.323(2) . ?
Zn S1 2.339(2) . ?
Zn S4 2.331(2) . ?
S3 C15 1.765(8) . ?
S2 C30 1.742(7) . ?
S1 C30 1.731(8) . ?
S4 C15 1.698(8) . ?
N2 C24 1.504(9) . ?
N2 C16 1.476(9) . ?
N2 C30 1.303(8) . ?
N1 C15 1.323(9) . ?
N1 C9 1.528(12) . ?
N1 C1 1.490(11) . ?
C7 H7 0.9500 . ?
C7 C8 1.351(10) . ?
C7 C5 1.391(11) . ?
C8 H8 0.9500 . ?
C8 C2 1.391(11) . ?
C24 H24 1.0000 . ?
C24 C29 1.533(15) . ?
C24 C25 1.531(17) . ?
C16 H16A 0.9900 . ?
C16 H16B 0.9900 . ?
C16 C17 1.466(11) . ?
C9 H9 1.0000 . ?
C9 C10 1.492(14) . ?
C9 C14 1.521(14) . ?
C2 C1 1.507(11) . ?
C2 C3 1.374(11) . ?
C1 H1A 0.9900 . ?
C1 H1B 0.9900 . ?
C5 C6 1.497(11) . ?
C5 C4 1.367(13) . ?
C18 H18 0.9500 . ?
C18 C17 1.341(13) . ?
C18 C19 1.334(16) . ?
C6 H6A 0.9800 . ?
C6 H6B 0.9800 . ?
C6 H6C 0.9800 . ?
C17 C23 1.387(19) . ?
C19 H19 0.9500 . ?
C19 C20 1.25(3) . ?
C28 H28A 0.9900 . ?
C28 H28B 0.9900 . ?
C28 C27 1.44(2) . ?
C28 C29 1.502(15) . ?
C11 H11A 0.9900 . ?
C11 H11B 0.9900 . ?
C11 C10 1.533(18) . ?
C11 C12 1.472(16) . ?
C27 H27A 0.9900 . ?
C27 H27B 0.9900 . ?
C27 C26 1.68(2) . ?
C23 H23 0.9500 . ?
C23 C22 1.38(2) . ?
C29 H29A 0.9900 . ?
C29 H29B 0.9900 . ?
C3 H3 0.9500 . ?
C3 C4 1.435(14) . ?
C10 H10A 0.9900 . ?
C10 H10B 0.9900 . ?
C25 H25A 0.9900 . ?
C25 H25B 0.9900 . ?
C25 C26 1.580(19) . ?
C26 H26A 0.9900 . ?
C26 H26B 0.9900 . ?
C4 H4 0.9500 . ?
C14 H14A 0.9900 . ?
C14 H14B 0.9900 . ?
C14 C13 1.63(2) . ?
C12 H12A 0.9900 . ?
C12 H12B 0.9900 . ?
C12 C13 1.520(19) . ?
C20 C22 1.35(4) . ?
C20 C21 1.64(3) . ?
C13 H13A 0.9900 . ?
C13 H13B 0.9900 . ?
C22 H22 0.9500 . ?
C21 H21A 0.9800 . ?
C21 H21B 0.9800 . ?
C21 H21C 0.9800 . ?

loop_
_geom_torsion_atom_site_label_1
_geom_torsion_atom_site_label_2
_geom_torsion_atom_site_label_3
_geom_torsion_atom_site_label_4
_geom_torsion
_geom_torsion_site_symmetry_1
_geom_torsion_site_symmetry_2
_geom_torsion_site_symmetry_3
_geom_torsion_site_symmetry_4
_geom_torsion_publ_flag
Zn S3 C15 S4 -2.4(4) . . . . ?
Zn S3 C15 N1 177.1(6) . . . . ?
Zn S2 C30 S1 -5.7(4) . . . . ?
Zn S2 C30 N2 171.1(6) . . . . ?
Zn S1 C30 S2 5.7(4) . . . . ?
Zn S1 C30 N2 -171.1(6) . . . . ?
Zn S4 C15 S3 2.4(4) . . . . ?
Zn S4 C15 N1 -177.1(7) . . . . ?
N2 C24 C29 C28 160.3(10) . . . . ?
N2 C24 C25 C26 -170.6(9) . . . . ?
N2 C16 C17 C18 32.6(18) . . . . ?
N2 C16 C17 C23 -172.4(11) . . . . ?
N1 C9 C10 C11 -179.1(10) . . . . ?
N1 C9 C14 C13 173.4(10) . . . . ?
C7 C8 C2 C1 179.1(9) . . . . ?
C7 C8 C2 C3 2.0(15) . . . . ?
C7 C5 C4 C3 -1(3) . . . . ?
C8 C7 C5 C6 -179.3(9) . . . . ?
C8 C7 C5 C4 -1.3(18) . . . . ?
C8 C2 C1 N1 30.8(13) . . . . ?
C8 C2 C3 C4 -4(2) . . . . ?
C24 N2 C16 C17 90.5(9) . . . . ?
C24 N2 C30 S2 4.1(9) . . . . ?
C24 N2 C30 S1 -179.3(5) . . . . ?
C24 C25 C26 C27 -48.9(16) . . . . ?
C16 N2 C24 C29 36.9(11) . . . . ?
C16 N2 C24 C25 -99.4(9) . . . . ?
C16 N2 C30 S2 -175.5(5) . . . . ?
C16 N2 C30 S1 1.1(9) . . . . ?
C16 C17 C23 C22 177.6(17) . . . . ?
C30 N2 C24 C29 -142.8(8) . . . . ?
C30 N2 C24 C25 80.9(10) . . . . ?
C30 N2 C16 C17 -89.9(10) . . . . ?
C15 N1 C9 C10 138.7(10) . . . . ?
C15 N1 C9 C14 -86.8(11) . . . . ?
C15 N1 C1 C2 -102.1(9) . . . . ?
C9 N1 C15 S3 3.0(10) . . . . ?
C9 N1 C15 S4 -177.5(5) . . . . ?
C9 N1 C1 C2 80.4(9) . . . . ?
C9 C14 C13 C12 57.9(15) . . . . ?
C2 C3 C4 C5 3(3) . . . . ?
C1 N1 C15 S3 -174.4(5) . . . . ?
C1 N1 C15 S4 5.1(10) . . . . ?
C1 N1 C9 C10 -43.8(12) . . . . ?
C1 N1 C9 C14 90.6(10) . . . . ?
C1 C2 C3 C4 178.9(16) . . . . ?
C5 C7 C8 C2 0.6(13) . . . . ?
C18 C17 C23 C22 -23(2) . . . . ?
C18 C19 C20 C22 3(3) . . . . ?
C18 C19 C20 C21 170(2) . . . . ?
C6 C5 C4 C3 177.3(17) . . . . ?
C17 C18 C19 C20 -17(3) . . . . ?
C17 C23 C22 C20 14(3) . . . . ?
C19 C18 C17 C16 -178.0(14) . . . . ?
C19 C18 C17 C23 26(2) . . . . ?
C19 C20 C22 C23 -3(3) . . . . ?
C28 C27 C26 C25 61.3(15) . . . . ?
C11 C12 C13 C14 -73(2) . . . . ?
C27 C28 C29 C24 75.2(17) . . . . ?
C29 C24 C25 C26 50.7(14) . . . . ?
C29 C28 C27 C26 -73.6(15) . . . . ?
C3 C2 C1 N1 -152.3(12) . . . . ?
C10 C9 C14 C13 -49.7(15) . . . . ?
C10 C11 C12 C13 68(2) . . . . ?
C25 C24 C29 C28 -61.4(14) . . . . ?
C14 C9 C10 C11 48.7(17) . . . . ?
C12 C11 C10 C9 -52.6(15) . . . . ?
C21 C20 C22 C23 -171(3) . . . . ?
